data_2233003
loop_
_publ_author_name
'Lu, Yu-Kun'
'Liu, Jian'
'Diao, Cheng-Lin'
'L\"u, Ren-Qing'
'Liu, Yun-Qi'

_publ_section_title
;
 Poly[[(4,4'-bipyridine-\k<i>N</i>)[\m~3~-(<i>S</i>)-2-hydroxybutanedioato-\k^4^<i>O</i>^1^,<i>O</i>^2^:<i>O</i>^4^:<i>O</i>^4'^]zinc]
 dihydrate]
;
_journal_coeditor_code XU5364
_journal_issue 12
_journal_name_full 'Acta Crystallographica Section E'
_journal_page_first m1684
_journal_page_last m1685
_journal_paper_doi 10.1107/S1600536811045788
_journal_volume 67
_journal_year 2011
_chemical_formula_iupac '[Zn (C4 H4 O5) (C10 H8 N2)], 2H2 O'
_chemical_formula_moiety 'C14 H12 N2 O5 Zn, 2(H2 O)'
_chemical_formula_sum 'C14 H16 N2 O7 Zn'
_chemical_formula_weight 389.66
_chemical_name_systematic
;
Poly[[(4,4'-bipyridine-\k<i>N</i>)[\m~3~-(<i>S</i>)-2-hydroxybutanedioato-
\k^4^<i>O</i>^1^,<i>O</i>^2^:<i>O</i>^4^:<i>O</i>^4'^]zinc] dihydrate]
;
_space_group_IT_number 43
_symmetry_cell_setting orthorhombic
_symmetry_space_group_name_Hall 'F 2 -2d'
_symmetry_space_group_name_H-M 'F d d 2'
_atom_sites_solution_hydrogens geom
_atom_sites_solution_primary direct
_atom_sites_solution_secondary difmap
_audit_creation_method SHELXL-97
_cell_angle_alpha 90.00
_cell_angle_beta 90.00
_cell_angle_gamma 90.00
_cell_formula_units_Z 16
_cell_length_a 17.810(5)
_cell_length_b 47.447(9)
_cell_length_c 7.4063(15)
_cell_measurement_reflns_used 14444
_cell_measurement_temperature 293(2)
_cell_measurement_theta_max 27.48
_cell_measurement_theta_min 3.01
_cell_volume 6259(2)
_computing_cell_refinement 'PROCESS-AUTO (Rigaku, 1998)'
_computing_data_collection 'PROCESS-AUTO (Rigaku, 1998)'
_computing_data_reduction 'PROCESS-AUTO (Rigaku, 1998)'
_computing_molecular_graphics 'DIAMOND (Brandenburg, 1999)'
_computing_publication_material 'SHELXL97 (Sheldrick, 2008)'
_computing_structure_refinement 'SHELXL97 (Sheldrick, 2008)'
_computing_structure_solution 'SHELXS97 (Sheldrick, 2008)'
_diffrn_ambient_temperature 293(2)
_diffrn_detector_area_resol_mean 10
_diffrn_measured_fraction_theta_full 0.995
_diffrn_measured_fraction_theta_max 0.995
_diffrn_measurement_device_type 'Rigaku R-AXIS RAPID'
_diffrn_measurement_method '\w scans'
_diffrn_radiation_monochromator graphite
_diffrn_radiation_source 'fine-focus sealed tube'
_diffrn_radiation_type MoK\a
_diffrn_radiation_wavelength 0.71073
_diffrn_reflns_av_R_equivalents 0.0769
_diffrn_reflns_av_sigmaI/netI 0.0585
_diffrn_reflns_limit_h_max 22
_diffrn_reflns_limit_h_min -22
_diffrn_reflns_limit_k_max 61
_diffrn_reflns_limit_k_min -60
_diffrn_reflns_limit_l_max 9
_diffrn_reflns_limit_l_min -8
_diffrn_reflns_number 14679
_diffrn_reflns_theta_full 27.48
_diffrn_reflns_theta_max 27.48
_diffrn_reflns_theta_min 3.01
_diffrn_standards_number 0
_exptl_absorpt_coefficient_mu 1.610
_exptl_absorpt_correction_T_max 0.843
_exptl_absorpt_correction_T_min 0.689
_exptl_absorpt_correction_type multi-scan
_exptl_absorpt_process_details '(ABSCOR; Higashi, 1995)'
_exptl_crystal_colour colorless
_exptl_crystal_density_diffrn 1.654
_exptl_crystal_density_method 'not measured'
_exptl_crystal_description block
_exptl_crystal_F_000 3200
_exptl_crystal_size_max 0.25
_exptl_crystal_size_mid 0.12
_exptl_crystal_size_min 0.11
_refine_diff_density_max 0.391
_refine_diff_density_min -0.367
_refine_ls_abs_structure_details 'Flack (1983), 1438 Friedel pairs'
_refine_ls_abs_structure_Flack 0.006(17)
_refine_ls_extinction_method none
_refine_ls_goodness_of_fit_ref 1.092
_refine_ls_hydrogen_treatment constr
_refine_ls_matrix_type full
_refine_ls_number_parameters 217
_refine_ls_number_reflns 3380
_refine_ls_number_restraints 1
_refine_ls_restrained_S_all 1.092
_refine_ls_R_factor_all 0.0585
_refine_ls_R_factor_gt 0.0441
_refine_ls_shift/su_max 0.000
_refine_ls_shift/su_mean 0.000
_refine_ls_structure_factor_coef Fsqd
_refine_ls_weighting_details 'calc w=1/[\s^2^(Fo^2^)+(0.0226P)^2^+22.1041P] where P=(Fo^2^+2Fc^2^)/3'
_refine_ls_weighting_scheme calc
_refine_ls_wR_factor_gt 0.0809
_refine_ls_wR_factor_ref 0.0869
_reflns_number_gt 2817
_reflns_number_total 3380
_reflns_threshold_expression I>2sigma(I)
_cod_data_source_file xu5364.cif
_cod_data_source_block I
_cod_database_code 2233003
_cod_database_fobs_code 2233003

loop_
_symmetry_equiv_pos_as_xyz
'x, y, z'
'-x, -y, z'
'-x+1/4, y+1/4, z+1/4'
'x+3/4, -y+3/4, z+1/4'
'x, y+1/2, z+1/2'
'-x, -y+1/2, z+1/2'
'-x+1/4, y+3/4, z+3/4'
'x+3/4, -y+5/4, z+3/4'
'x+1/2, y, z+1/2'
'-x+1/2, -y, z+1/2'
'-x+3/4, y+1/4, z+3/4'
'x+5/4, -y+3/4, z+3/4'
'x+1/2, y+1/2, z'
'-x+1/2, -y+1/2, z'
'-x+3/4, y+3/4, z+1/4'
'x+5/4, -y+5/4, z+1/4'

loop_
_atom_site_type_symbol
_atom_site_label
_atom_site_fract_x
_atom_site_fract_y
_atom_site_fract_z
_atom_site_U_iso_or_equiv
_atom_site_adp_type
_atom_site_calc_flag
_atom_site_refinement_flags
_atom_site_occupancy
_atom_site_symmetry_multiplicity
Zn Zn1 0.07684(2) 0.130827(9) 0.47984(7) 0.02744(12) Uani d . 1 1
O O1 0.0495(2) 0.09140(7) 0.5405(4) 0.0404(8) Uani d . 1 1
O O2 0.0317(2) 0.05848(6) 0.7462(5) 0.0527(9) Uani d . 1 1
O O3 0.0542(2) 0.13206(6) 0.7701(5) 0.0485(10) Uani d . 1 1
H H3 0.0687 0.1404 0.8642 0.073 Uiso d R 1 1
O O4 0.06058(15) 0.12247(7) 1.2138(5) 0.0333(7) Uani d . 1 1
O O5 -0.06183(15) 0.12117(6) 1.2620(4) 0.0342(8) Uani d . 1 1
O O1W 0.0119(3) 0.02832(12) 0.0565(8) 0.107(2) Uani d . 1 1
H H11 0.0426 0.0271 -0.0336 0.160 Uiso d R 1 1
H H12 -0.0276 0.0221 0.0211 0.160 Uiso d R 1 1
O O2W 0.0295(3) 0.02594(13) 0.4228(9) 0.111(2) Uani d . 1 1
H H14 0.0006 0.0243 0.5139 0.167 Uiso d R 1 1
H H13 0.0305 0.0435 0.4020 0.167 Uiso d R 1 1
N N1 0.05148(18) 0.17331(6) 0.4739(6) 0.0300(8) Uani d . 1 1
N N2 -0.0363(3) 0.31846(8) 0.4508(6) 0.0507(12) Uani d . 1 1
C C1 -0.0156(2) 0.18258(9) 0.4188(6) 0.0364(11) Uani d . 1 1
H H1 -0.0505 0.1695 0.3778 0.055 Uiso calc R 1 1
C C2 -0.0353(2) 0.21050(9) 0.4200(6) 0.0344(10) Uani d . 1 1
H H2 -0.0830 0.2160 0.3828 0.052 Uiso calc R 1 1
C C3 0.0164(2) 0.23059(8) 0.4772(7) 0.0295(8) Uani d . 1 1
C C4 -0.0022(2) 0.26103(8) 0.4763(7) 0.0314(9) Uani d . 1 1
C C5 -0.0736(3) 0.27109(9) 0.5116(7) 0.0395(12) Uani d . 1 1
H H5 -0.1116 0.2587 0.5455 0.047 Uiso calc R 1 1
C C6 -0.0880(3) 0.29946(10) 0.4965(9) 0.0501(13) Uani d . 1 1
H H6 -0.1365 0.3057 0.5193 0.060 Uiso calc R 1 1
C C7 0.0328(3) 0.30880(10) 0.4207(7) 0.0512(14) Uani d . 1 1
H H7 0.0700 0.3217 0.3899 0.061 Uiso calc R 1 1
C C8 0.0521(3) 0.28080(10) 0.4329(7) 0.0433(12) Uani d . 1 1
H H8 0.1013 0.2752 0.4120 0.052 Uiso calc R 1 1
C C9 0.0855(2) 0.22099(9) 0.5339(6) 0.0351(11) Uani d . 1 1
H H9 0.1216 0.2337 0.5735 0.042 Uiso calc R 1 1
C C10 0.1010(2) 0.19244(9) 0.5320(6) 0.0340(11) Uani d . 1 1
H H10 0.1476 0.1863 0.5727 0.041 Uiso calc R 1 1
C C11 0.0415(2) 0.08348(9) 0.7015(7) 0.0331(10) Uani d . 1 1
C C12 0.0483(3) 0.10540(10) 0.8520(6) 0.0307(10) Uani d . 1 1
H H4 0.0942 0.1017 0.9209 0.037 Uiso calc R 1 1
C C13 -0.0179(2) 0.10388(9) 0.9781(7) 0.0347(9) Uani d . 1 1
H H13A -0.0317 0.0842 0.9935 0.042 Uiso calc R 1 1
H H13B -0.0601 0.1134 0.9217 0.042 Uiso calc R 1 1
C C14 -0.0056(2) 0.11663(8) 1.1619(5) 0.0271(9) Uani d . 1 1

loop_
_atom_site_aniso_label
_atom_site_aniso_U_11
_atom_site_aniso_U_22
_atom_site_aniso_U_33
_atom_site_aniso_U_12
_atom_site_aniso_U_13
_atom_site_aniso_U_23
Zn1 0.0306(2) 0.0257(2) 0.0260(2) 0.0010(2) 0.0027(2) 0.0005(2)
O1 0.063(2) 0.0302(18) 0.0277(17) -0.0110(15) 0.0055(15) -0.0037(13)
O2 0.087(2) 0.0255(15) 0.045(2) -0.0076(16) 0.024(2) -0.0019(17)
O3 0.087(3) 0.0272(18) 0.032(2) -0.0112(16) 0.0227(19) -0.0076(14)
O4 0.0286(12) 0.0465(16) 0.0248(16) -0.0048(14) 0.0006(16) 0.0045(16)
O5 0.0312(14) 0.0401(16) 0.031(2) 0.0001(13) 0.0052(14) -0.0037(14)
O1W 0.108(4) 0.121(5) 0.091(4) -0.012(4) -0.006(3) 0.054(3)
O2W 0.092(4) 0.126(5) 0.115(5) -0.006(3) 0.004(3) -0.073(4)
N1 0.0365(18) 0.0225(17) 0.0311(19) -0.0019(13) 0.006(2) -0.0032(19)
N2 0.079(3) 0.029(2) 0.044(3) 0.012(2) -0.005(3) 0.0018(19)
C1 0.036(2) 0.030(2) 0.043(3) -0.0017(18) -0.005(2) -0.0042(19)
C2 0.027(2) 0.032(2) 0.045(3) 0.0046(17) -0.0037(19) -0.0008(19)
C3 0.036(2) 0.0235(19) 0.029(2) 0.0020(16) 0.003(2) 0.004(2)
C4 0.039(2) 0.030(2) 0.025(2) 0.0064(18) -0.005(2) 0.003(2)
C5 0.042(2) 0.036(2) 0.041(3) 0.005(2) 0.000(2) 0.005(2)
C6 0.056(3) 0.043(3) 0.051(3) 0.016(2) -0.001(3) 0.002(3)
C7 0.071(4) 0.030(2) 0.053(3) -0.008(2) 0.002(3) 0.009(2)
C8 0.045(3) 0.035(2) 0.050(3) -0.001(2) 0.004(2) 0.011(2)
C9 0.034(2) 0.029(2) 0.042(3) -0.0037(19) -0.004(2) -0.0006(18)
C10 0.030(2) 0.032(2) 0.040(3) 0.0032(18) 0.0009(19) 0.0013(18)
C11 0.036(2) 0.027(2) 0.036(3) -0.0009(17) 0.008(2) -0.0012(19)
C12 0.036(2) 0.028(2) 0.028(2) -0.0003(18) 0.0056(19) -0.0011(17)
C13 0.033(2) 0.041(2) 0.029(2) -0.0020(17) 0.003(2) -0.010(2)
C14 0.033(2) 0.025(2) 0.0231(19) -0.0028(17) -0.0004(17) 0.0015(16)

loop_
_atom_type_symbol
_atom_type_description
_atom_type_scat_dispersion_real
_atom_type_scat_dispersion_imag
_atom_type_scat_source
C C 0.0033 0.0016 'International Tables Vol C Tables 4.2.6.8 and 6.1.1.4'
H H 0.0000 0.0000 'International Tables Vol C Tables 4.2.6.8 and 6.1.1.4'
N N 0.0061 0.0033 'International Tables Vol C Tables 4.2.6.8 and 6.1.1.4'
O O 0.0106 0.0060 'International Tables Vol C Tables 4.2.6.8 and 6.1.1.4'
Zn Zn 0.2839 1.4301 'International Tables Vol C Tables 4.2.6.8 and 6.1.1.4'

loop_
_geom_angle_atom_site_label_1
_geom_angle_atom_site_label_2
_geom_angle_atom_site_label_3
_geom_angle_site_symmetry_1
_geom_angle_site_symmetry_3
_geom_angle
O1 Zn1 O5 . 16_444 99.87(13)
O1 Zn1 O4 . 1_554 90.04(13)
O5 Zn1 O4 16_444 1_554 104.34(12)
O1 Zn1 N1 . . 150.56(13)
O5 Zn1 N1 16_444 . 105.40(12)
O4 Zn1 N1 1_554 . 97.97(16)
O1 Zn1 O3 . . 75.97(12)
O5 Zn1 O3 16_444 . 93.84(15)
O4 Zn1 O3 1_554 . 158.80(11)
N1 Zn1 O3 . . 87.40(15)
C11 O1 Zn1 . . 121.6(3)
C12 O3 Zn1 . . 114.4(3)
C12 O3 H3 . . 95.2
Zn1 O3 H3 . . 140.2
C14 O4 Zn1 . 1_556 117.9(3)
C14 O5 Zn1 . 8_445 135.0(3)
H11 O1W H12 . . 106.0
H14 O2W H13 . . 104.2
C10 N1 C1 . . 117.7(4)
C10 N1 Zn1 . . 120.8(3)
C1 N1 Zn1 . . 121.5(3)
C7 N2 C6 . . 116.6(4)
N1 C1 C2 . . 123.0(4)
N1 C1 H1 . . 118.5
C2 C1 H1 . . 118.5
C1 C2 C3 . . 119.6(4)
C1 C2 H2 . . 120.2
C3 C2 H2 . . 120.2
C9 C3 C2 . . 117.2(4)
C9 C3 C4 . . 121.5(4)
C2 C3 C4 . . 121.2(4)
C5 C4 C8 . . 116.8(4)
C5 C4 C3 . . 122.7(4)
C8 C4 C3 . . 120.4(4)
C6 C5 C4 . . 119.6(5)
C6 C5 H5 . . 120.2
C4 C5 H5 . . 120.2
N2 C6 C5 . . 123.7(5)
N2 C6 H6 . . 118.2
C5 C6 H6 . . 118.2
N2 C7 C8 . . 123.6(5)
N2 C7 H7 . . 118.2
C8 C7 H7 . . 118.2
C7 C8 C4 . . 119.7(5)
C7 C8 H8 . . 120.2
C4 C8 H8 . . 120.2
C3 C9 C10 . . 120.0(4)
C3 C9 H9 . . 120.0
C10 C9 H9 . . 120.0
N1 C10 C9 . . 122.5(4)
N1 C10 H10 . . 118.8
C9 C10 H10 . . 118.8
O2 C11 O1 . . 123.6(4)
O2 C11 C12 . . 117.7(4)
O1 C11 C12 . . 118.6(4)
O3 C12 C13 . . 111.7(4)
O3 C12 C11 . . 107.6(4)
C13 C12 C11 . . 111.0(4)
O3 C12 H4 . . 108.8
C13 C12 H4 . . 108.8
C11 C12 H4 . . 108.8
C12 C13 C14 . . 115.3(3)
C12 C13 H13A . . 108.5
C14 C13 H13A . . 108.5
C12 C13 H13B . . 108.5
C14 C13 H13B . . 108.5
H13A C13 H13B . . 107.5
O5 C14 O4 . . 121.4(4)
O5 C14 C13 . . 118.8(3)
O4 C14 C13 . . 119.8(4)

loop_
_geom_bond_atom_site_label_1
_geom_bond_atom_site_label_2
_geom_bond_site_symmetry_2
_geom_bond_distance
_geom_bond_publ_flag
Zn1 N1 . 2.066(3) y
Zn1 O1 . 1.985(3) y
Zn1 O3 . 2.188(4) y
Zn1 O4 1_554 2.031(4) y
Zn1 O5 16_444 1.999(3) y
O1 C11 . 1.257(6) ?
O2 C11 . 1.244(5) ?
O3 C12 . 1.407(5) ?
O3 H3 . 0.8427 ?
O4 C14 . 1.270(5) ?
O5 C14 . 1.265(5) ?
O1W H11 . 0.8645 ?
O1W H12 . 0.8063 ?
O2W H14 . 0.8528 ?
O2W H13 . 0.8466 ?
N1 C10 . 1.337(5) ?
N1 C1 . 1.337(5) ?
N2 C7 . 1.331(7) ?
N2 C6 . 1.333(6) ?
C1 C2 . 1.371(6) ?
C1 H1 . 0.9300 ?
C2 C3 . 1.392(6) ?
C2 H2 . 0.9300 ?
C3 C9 . 1.378(6) ?
C3 C4 . 1.482(5) ?
C4 C5 . 1.383(6) ?
C4 C8 . 1.385(6) ?
C5 C6 . 1.375(6) ?
C5 H5 . 0.9300 ?
C6 H6 . 0.9300 ?
C7 C8 . 1.375(7) ?
C7 H7 . 0.9300 ?
C8 H8 . 0.9300 ?
C9 C10 . 1.383(6) ?
C9 H9 . 0.9300 ?
C10 H10 . 0.9300 ?
C11 C12 . 1.529(6) ?
C12 C13 . 1.506(6) ?
C12 H4 . 0.9800 ?
C13 C14 . 1.506(6) ?
C13 H13A . 0.9700 ?
C13 H13B . 0.9700 ?

loop_
_geom_hbond_atom_site_label_D
_geom_hbond_atom_site_label_H
_geom_hbond_atom_site_label_A
_geom_hbond_site_symmetry_A
_geom_hbond_distance_DH
_geom_hbond_distance_HA
_geom_hbond_distance_DA
_geom_hbond_angle_DHA
O1W H11 O2 1_554 0.86 2.22 2.730(6) 117.9
O2W H14 O2 . 0.85 2.43 2.850(6) 111.2
O3 H3 N2 6 0.84 2.13 2.721(5) 126.6
